data_7112029
loop_
_publ_author_name
'Nathaniel S. Sickerman'
'Sonja M. Peterson'
'Joseph W. Ziller'
'A. S. Borovik'

_publ_section_title
;
 Synthesis, structure and reactivity of FeII/III-NH3 complexes bearing a
 tripodal sulfonamido ligand
;
_journal_name_full Chem.Commun.
_journal_page_first 2515
_journal_paper_doi 10.1039/c3cc48804g
_journal_volume 50
_journal_year 2014
_chemical_absolute_configuration ad
_chemical_formula_sum 'C33 H48 Fe N5 O6 S3'
_chemical_formula_weight 762.79
_chemical_name_systematic
; 
 ? 
;
_space_group_crystal_system hexagonal
_space_group_IT_number 173
_space_group_name_Hall 'P 6c'
_space_group_name_H-M_alt 'P 63'
_symmetry_space_group_name_Hall 'P 6c'
_symmetry_space_group_name_H-M 'P 63'
_atom_sites_solution_hydrogens geom
_atom_sites_solution_primary direct
_atom_sites_solution_secondary difmap
_audit_creation_method SHELXL-2013
_cell_angle_alpha 90
_cell_angle_beta 90
_cell_angle_gamma 120
_cell_formula_units_Z 2
_cell_length_a 13.6656(9)
_cell_length_b 13.6656(9)
_cell_length_c 12.2841(8)
_cell_measurement_reflns_used 9990
_cell_measurement_temperature 88(2)
_cell_measurement_theta_max 28.23
_cell_measurement_theta_min 2.39
_cell_volume 1986.7(2)
_computing_cell_refinement 'Bruker SAINT 7.68a, 2009'
_computing_data_collection 'Bruker APEX2 2011.4-1, 2011'
_computing_data_reduction 'Bruker SAINT 7.68a, 2009'
_computing_molecular_graphics 'Bruker SHELXTL'
_computing_publication_material 'Bruker SHELXTL'
_computing_structure_refinement 'SHELXL-2013 (Sheldrick, 2013)'
_computing_structure_solution 'Bruker SHELXTL 2008/4'
_diffrn_ambient_temperature 88(2)
_diffrn_measured_fraction_theta_full 0.999
_diffrn_measured_fraction_theta_max 0.998
_diffrn_measurement_device_type 'Bruker SMART APEX II CCD'
_diffrn_measurement_method '\f and \w scans'
_diffrn_radiation_type MoK\a
_diffrn_radiation_wavelength 0.71073
_diffrn_reflns_av_R_equivalents 0.0246
_diffrn_reflns_av_unetI/netI 0.0195
_diffrn_reflns_Laue_measured_fraction_full 0.999
_diffrn_reflns_Laue_measured_fraction_max 0.998
_diffrn_reflns_limit_h_max 18
_diffrn_reflns_limit_h_min -18
_diffrn_reflns_limit_k_max 18
_diffrn_reflns_limit_k_min -18
_diffrn_reflns_limit_l_max 16
_diffrn_reflns_limit_l_min -16
_diffrn_reflns_number 23645
_diffrn_reflns_point_group_measured_fraction_full 0.998
_diffrn_reflns_point_group_measured_fraction_max 0.992
_diffrn_reflns_theta_full 25.242
_diffrn_reflns_theta_max 28.278
_diffrn_reflns_theta_min 1.721
_diffrn_source 'fine-focus sealed tube'
_exptl_absorpt_coefficient_mu 0.583
_exptl_absorpt_correction_T_max 0.9721
_exptl_absorpt_correction_T_min 0.8556
_exptl_absorpt_correction_type numerical
_exptl_absorpt_process_details 'Bruker SADABS 2008/1'
_exptl_crystal_colour red
_exptl_crystal_density_diffrn 1.275
_exptl_crystal_density_meas ?
_exptl_crystal_density_method not_measured
_exptl_crystal_description hexagon
_exptl_crystal_F_000 806
_exptl_crystal_size_max 0.294
_exptl_crystal_size_mid 0.178
_exptl_crystal_size_min 0.134
_refine_diff_density_max 0.316
_refine_diff_density_min -0.256
_refine_diff_density_rms 0.041
_refine_ls_abs_structure_details
; 
 Flack x determined using 1459 quotients [(I+)-(I-)]/[(I+)+(I-)] 
 (Parsons and Flack (2004), Acta Cryst. A60, s61). 
;
_refine_ls_abs_structure_Flack 0.025(4)
_refine_ls_extinction_method none
_refine_ls_goodness_of_fit_ref 1.067
_refine_ls_hydrogen_treatment constr
_refine_ls_matrix_type full
_refine_ls_number_parameters 149
_refine_ls_number_reflns 3279
_refine_ls_number_restraints 1
_refine_ls_restrained_S_all 1.066
_refine_ls_R_factor_all 0.0233
_refine_ls_R_factor_gt 0.0221
_refine_ls_shift/su_max 0.026
_refine_ls_shift/su_mean 0.001
_refine_ls_structure_factor_coef Fsqd
_refine_ls_weighting_details 'w=1/[\s^2^(Fo^2^)+(0.0399P)^2^+0.1507P] where P=(Fo^2^+2Fc^2^)/3'
_refine_ls_weighting_scheme calc
_refine_ls_wR_factor_gt 0.0611
_refine_ls_wR_factor_ref 0.0616
_reflns_Friedel_coverage 0.900
_reflns_Friedel_fraction_full 0.996
_reflns_Friedel_fraction_max 0.985
_reflns_number_gt 3176
_reflns_number_total 3279
_reflns_threshold_expression 'I > 2\s(I)'
_cod_data_source_file c3cc48804g.txt
_cod_data_source_block asb240
_cod_depositor_comments
;
The following automatic conversions were performed:

'_exptl_crystal_density_meas' value 'not_measured' was changed to '?'
- the value is perceived as not measured.

Automatic conversion script
Id: cif_fix_values 3008 2015-01-20 13:52:24Z robertas 
;
_cod_original_cell_volume 1986.7(3)
_cod_database_code 7112029
_shelx_space_group_comment
; 
The symmetry employed for this shelxl refinement is uniquely defined 
by the following loop, which should always be used as a source of 
symmetry information in preference to the above space-group names. 
They are only intended as comments. 
;
_shelx_estimated_absorpt_t_min 0.847
_shelx_estimated_absorpt_t_max 0.926
_shelxl_version_number 2013-3

loop_
_space_group_symop_operation_xyz
'x, y, z'
'-y, x-y, z'
'-x+y, -x, z'
'-x, -y, z+1/2'
'y, -x+y, z+1/2'
'x-y, x, z+1/2'

loop_
_atom_site_label
_atom_site_type_symbol
_atom_site_fract_x
_atom_site_fract_y
_atom_site_fract_z
_atom_site_U_iso_or_equiv
_atom_site_adp_type
_atom_site_occupancy
_atom_site_site_symmetry_order
_atom_site_calc_flag
_atom_site_refinement_flags_posn
_atom_site_refinement_flags_adp
_atom_site_refinement_flags_occupancy
Fe1 Fe 0.3333 0.6667 0.97482(4) 0.01601(11) Uani 1 3 d S T P
S1 S 0.48339(4) 0.93012(3) 0.99426(4) 0.01677(11) Uani 1 1 d . . .
N1 N 0.3333 0.6667 0.7880(3) 0.0213(6) Uani 1 3 d S T P
N2 N 0.47075(13) 0.81429(13) 0.94821(14) 0.0189(3) Uani 1 1 d . . .
N3 N 0.3333 0.6667 1.1442(2) 0.0172(6) Uani 1 3 d S T P
H3A H 0.2615 0.6225 1.1689 0.026 Uiso 0.3333 1 calc R U P
H3B H 0.3611 0.7385 1.1689 0.026 Uiso 0.3333 1 calc R U P
H3C H 0.3775 0.6389 1.1689 0.026 Uiso 0.3333 1 calc R U P
O1 O 0.42291(12) 0.90284(12) 1.09691(12) 0.0201(3) Uani 1 1 d . . .
O2 O 0.44977(12) 0.98481(12) 0.91376(12) 0.0225(3) Uani 1 1 d . . .
C1 C 0.42614(19) 0.77962(18) 0.75324(18) 0.0243(4) Uani 1 1 d . . .
H1A H 0.3975 0.8331 0.7466 0.029 Uiso 1 1 calc R U .
H1B H 0.4558 0.7738 0.6815 0.029 Uiso 1 1 calc R U .
C2 C 0.51971(18) 0.82192(17) 0.83851(19) 0.0239(4) Uani 1 1 d . . .
H2A H 0.5568 0.7756 0.8362 0.029 Uiso 1 1 calc R U .
H2B H 0.5774 0.9013 0.8228 0.029 Uiso 1 1 calc R U .
C3 C 0.63011(15) 1.02108(15) 1.02331(16) 0.0169(4) Uani 1 1 d . . .
C4 C 0.69704(16) 1.12011(16) 0.96167(16) 0.0208(4) Uani 1 1 d . . .
C5 C 0.81034(16) 1.18862(15) 0.9915(2) 0.0246(4) Uani 1 1 d . . .
H5A H 0.8563 1.2550 0.9504 0.030 Uiso 1 1 calc R U .
C6 C 0.85823(19) 1.16321(18) 1.0792(2) 0.0286(5) Uani 1 1 d . . .
C7 C 0.79075(18) 1.06579(18) 1.13741(19) 0.0264(5) Uani 1 1 d . . .
H7A H 0.8227 1.0477 1.1974 0.032 Uiso 1 1 calc R U .
C8 C 0.67759(17) 0.99296(16) 1.11160(17) 0.0204(4) Uani 1 1 d . . .
C9 C 0.65702(18) 1.15963(18) 0.86514(19) 0.0246(4) Uani 1 1 d . . .
H9A H 0.7207 1.2283 0.8348 0.037 Uiso 1 1 calc R U .
H9B H 0.5981 1.1758 0.8887 0.037 Uiso 1 1 calc R U .
H9C H 0.6264 1.1004 0.8094 0.037 Uiso 1 1 calc R U .
C10 C 0.9813(2) 1.2395(2) 1.1087(3) 0.0422(7) Uani 1 1 d . . .
H10A H 1.0113 1.3109 1.0687 0.063 Uiso 1 1 calc R U .
H10B H 1.0244 1.2023 1.0894 0.063 Uiso 1 1 calc R U .
H10C H 0.9879 1.2547 1.1871 0.063 Uiso 1 1 calc R U .
C11 C 0.61310(17) 0.88900(17) 1.18167(18) 0.0215(4) Uani 1 1 d . . .
H11A H 0.6663 0.8785 1.2268 0.032 Uiso 1 1 calc R U .
H11B H 0.5708 0.8227 1.1350 0.032 Uiso 1 1 calc R U .
H11C H 0.5604 0.8984 1.2287 0.032 Uiso 1 1 calc R U .

loop_
_atom_site_aniso_label
_atom_site_aniso_U_11
_atom_site_aniso_U_22
_atom_site_aniso_U_33
_atom_site_aniso_U_23
_atom_site_aniso_U_13
_atom_site_aniso_U_12
Fe1 0.01376(14) 0.01376(14) 0.0205(2) 0.000 0.000 0.00688(7)
S1 0.01321(19) 0.01326(19) 0.0236(2) 0.00207(17) 0.00275(17) 0.00641(15)
N1 0.0203(10) 0.0203(10) 0.0234(15) 0.000 0.000 0.0102(5)
N2 0.0159(7) 0.0145(7) 0.0249(9) -0.0007(6) 0.0033(6) 0.0066(6)
N3 0.0159(9) 0.0159(9) 0.0200(14) 0.000 0.000 0.0079(4)
O1 0.0164(7) 0.0172(7) 0.0272(7) 0.0024(5) 0.0056(5) 0.0087(6)
O2 0.0187(7) 0.0199(7) 0.0298(8) 0.0053(6) 0.0013(6) 0.0103(6)
C1 0.0257(10) 0.0220(10) 0.0236(10) 0.0044(8) 0.0058(8) 0.0107(8)
C2 0.0203(10) 0.0219(10) 0.0278(10) 0.0001(8) 0.0064(8) 0.0093(8)
C3 0.0130(8) 0.0137(8) 0.0233(9) 0.0002(7) 0.0031(7) 0.0061(7)
C4 0.0203(9) 0.0170(8) 0.0272(11) 0.0021(8) 0.0056(8) 0.0110(7)
C5 0.0189(8) 0.0150(8) 0.0365(12) 0.0038(8) 0.0031(10) 0.0058(7)
C6 0.0190(10) 0.0170(10) 0.0468(14) -0.0018(9) -0.0040(9) 0.0066(8)
C7 0.0210(10) 0.0193(9) 0.0375(12) 0.0007(8) -0.0054(8) 0.0090(8)
C8 0.0188(9) 0.0163(9) 0.0274(10) 0.0017(7) 0.0021(8) 0.0096(7)
C9 0.0212(10) 0.0193(9) 0.0303(11) 0.0085(8) 0.0062(8) 0.0078(8)
C10 0.0224(12) 0.0229(12) 0.070(2) 0.0050(12) -0.0122(12) 0.0028(9)
C11 0.0187(9) 0.0191(9) 0.0270(10) 0.0035(8) 0.0013(8) 0.0097(8)

loop_
_atom_type_symbol
_atom_type_description
_atom_type_scat_dispersion_real
_atom_type_scat_dispersion_imag
_atom_type_scat_source
C C 0.0033 0.0016 'International Tables Vol C Tables 4.2.6.8 and 6.1.1.4'
H H 0.0000 0.0000 'International Tables Vol C Tables 4.2.6.8 and 6.1.1.4'
N N 0.0061 0.0033 'International Tables Vol C Tables 4.2.6.8 and 6.1.1.4'
O O 0.0106 0.0060 'International Tables Vol C Tables 4.2.6.8 and 6.1.1.4'
S S 0.1246 0.1234 'International Tables Vol C Tables 4.2.6.8 and 6.1.1.4'
Fe Fe 0.3463 0.8444 'International Tables Vol C Tables 4.2.6.8 and 6.1.1.4'

loop_
_geom_angle_atom_site_label_1
_geom_angle_atom_site_label_2
_geom_angle_atom_site_label_3
_geom_angle
_geom_angle_site_symmetry_1
_geom_angle_site_symmetry_3
N2 Fe1 N2 117.33(3) 2_665 .
N2 Fe1 N2 117.33(3) 2_665 3_565
N2 Fe1 N2 117.33(3) . 3_565
N2 Fe1 N3 99.51(5) 2_665 .
N2 Fe1 N3 99.51(5) . .
N2 Fe1 N3 99.51(5) 3_565 .
N2 Fe1 N1 80.49(5) 2_665 .
N2 Fe1 N1 80.49(5) . .
N2 Fe1 N1 80.49(5) 3_565 .
N3 Fe1 N1 180.0 . .
O2 S1 O1 116.10(9) . .
O2 S1 N2 111.28(9) . .
O1 S1 N2 106.62(8) . .
O2 S1 C3 108.22(9) . .
O1 S1 C3 107.57(9) . .
N2 S1 C3 106.60(8) . .
C1 N1 C1 112.14(13) 2_665 .
C1 N1 C1 112.14(13) 2_665 3_565
C1 N1 C1 112.14(13) . 3_565
C1 N1 Fe1 106.65(15) 2_665 .
C1 N1 Fe1 106.65(15) . .
C1 N1 Fe1 106.65(15) 3_565 .
C2 N2 S1 115.31(14) . .
C2 N2 Fe1 112.72(13) . .
S1 N2 Fe1 121.73(9) . .
N1 C1 C2 108.33(19) . .
N2 C2 C1 109.49(17) . .
C8 C3 C4 120.39(17) . .
C8 C3 S1 118.16(14) . .
C4 C3 S1 121.43(15) . .
C5 C4 C3 117.99(19) . .
C5 C4 C9 116.28(18) . .
C3 C4 C9 125.74(18) . .
C6 C5 C4 122.47(19) . .
C7 C6 C5 118.1(2) . .
C7 C6 C10 121.1(2) . .
C5 C6 C10 120.8(2) . .
C6 C7 C8 122.6(2) . .
C7 C8 C3 118.49(19) . .
C7 C8 C11 117.31(19) . .
C3 C8 C11 124.19(17) . .

loop_
_geom_bond_atom_site_label_1
_geom_bond_atom_site_label_2
_geom_bond_distance
_geom_bond_site_symmetry_2
Fe1 N2 1.9785(16) 2_665
Fe1 N2 1.9786(16) .
Fe1 N2 1.9786(16) 3_565
Fe1 N3 2.080(3) .
Fe1 N1 2.295(3) .
S1 O2 1.4460(15) .
S1 O1 1.4504(15) .
S1 N2 1.6069(17) .
S1 C3 1.7890(19) .
N1 C1 1.488(2) 2_665
N1 C1 1.488(2) .
N1 C1 1.488(2) 3_565
N2 C2 1.485(3) .
C1 C2 1.526(3) .
C3 C8 1.412(3) .
C3 C4 1.415(3) .
C4 C5 1.399(3) .
C4 C9 1.514(3) .
C5 C6 1.392(3) .
C6 C7 1.381(3) .
C6 C10 1.514(3) .
C7 C8 1.394(3) .
C8 C11 1.511(3) .
